data_7209636
loop_
_publ_author_name
'Jhu, Zih-Rong'
'Yang, Chen-I'
'Lee, Gene-Hsiang'

_publ_section_title
;
 Two new series of rare-earth organic frameworks involving two structural
 architectures: syntheses, structures and magnetic properties
;
_journal_issue 13
_journal_name_full CrystEngComm
_journal_page_first 2456
_journal_paper_doi 10.1039/c3ce26766k
_journal_volume 15
_journal_year 2013
_chemical_formula_sum 'C11 H15 O6 Tb'
_chemical_formula_weight 402.15
_chemical_name_systematic
;
?
;
_space_group_IT_number 19
_symmetry_cell_setting orthorhombic
_symmetry_space_group_name_Hall 'P 2ac 2ab'
_symmetry_space_group_name_H-M 'P 21 21 21'
_atom_sites_solution_hydrogens geom
_atom_sites_solution_primary direct
_atom_sites_solution_secondary difmap
_audit_creation_method SHELXL-97
_cell_angle_alpha 90.00
_cell_angle_beta 90.00
_cell_angle_gamma 90.00
_cell_formula_units_Z 4
_cell_length_a 8.2558(17)
_cell_length_b 10.820(2)
_cell_length_c 14.719(3)
_cell_measurement_temperature 100(2)
_cell_volume 1314.8(5)
_computing_cell_refinement 'Bruker XSCANS'
_computing_data_collection 'Bruker XSCANS'
_computing_data_reduction 'Bruker SHELXTL'
_computing_molecular_graphics 'Bruker SHELXTL'
_computing_publication_material 'Bruker SHELXTL'
_computing_structure_refinement 'SHELXL-97 (Sheldrick, 1997)'
_computing_structure_solution 'SHELXS-97 (Sheldrick, 1990)'
_diffrn_ambient_temperature 100(2)
_diffrn_measured_fraction_theta_full 1.000
_diffrn_measured_fraction_theta_max 1.000
_diffrn_measurement_device_type 'Bruker P4'
_diffrn_measurement_method '\w scans'
_diffrn_radiation_monochromator graphite
_diffrn_radiation_source 'fine-focus sealed tube'
_diffrn_radiation_type MoK\a
_diffrn_radiation_wavelength 0.71073
_diffrn_reflns_av_R_equivalents 0.0427
_diffrn_reflns_av_sigmaI/netI 0.0202
_diffrn_reflns_limit_h_max 9
_diffrn_reflns_limit_h_min -11
_diffrn_reflns_limit_k_max 14
_diffrn_reflns_limit_k_min -15
_diffrn_reflns_limit_l_max 20
_diffrn_reflns_limit_l_min -21
_diffrn_reflns_number 41498
_diffrn_reflns_theta_full 30.55
_diffrn_reflns_theta_max 30.55
_diffrn_reflns_theta_min 2.34
_exptl_absorpt_coefficient_mu 5.394
_exptl_absorpt_correction_T_max 0.9703
_exptl_absorpt_correction_T_min 0.7996
_exptl_absorpt_correction_type multi-scan
_exptl_crystal_colour colorless
_exptl_crystal_density_diffrn 2.031
_exptl_crystal_density_meas ?
_exptl_crystal_density_method 'not measured'
_exptl_crystal_description prism
_exptl_crystal_F_000 776
_exptl_crystal_size_max 0.18
_exptl_crystal_size_mid 0.16
_exptl_crystal_size_min 0.11
_refine_diff_density_max 1.936
_refine_diff_density_min -0.866
_refine_diff_density_rms 0.146
_refine_ls_abs_structure_details 'Flack H D (1983), Acta Cryst. A39, 876-881'
_refine_ls_abs_structure_Flack -0.001(18)
_refine_ls_extinction_coef 0.00040(14)
_refine_ls_extinction_expression Fc^*^=kFc[1+0.001xFc^2^\l^3^/sin(2\q)]^-1/4^
_refine_ls_extinction_method SHELXL
_refine_ls_goodness_of_fit_ref 1.082
_refine_ls_hydrogen_treatment mixed
_refine_ls_matrix_type full
_refine_ls_number_parameters 171
_refine_ls_number_reflns 4019
_refine_ls_number_restraints 0
_refine_ls_restrained_S_all 1.082
_refine_ls_R_factor_all 0.0270
_refine_ls_R_factor_gt 0.0246
_refine_ls_shift/su_max 0.001
_refine_ls_shift/su_mean 0.000
_refine_ls_structure_factor_coef Fsqd
_refine_ls_weighting_details 'calc w=1/[\s^2^(Fo^2^)+(0.0217P)^2^+5.7838P] where P=(Fo^2^+2Fc^2^)/3'
_refine_ls_weighting_scheme calc
_refine_ls_wR_factor_gt 0.0597
_refine_ls_wR_factor_ref 0.0610
_reflns_number_gt 3814
_reflns_number_total 4019
_reflns_threshold_expression >2sigma(I)
_cod_data_source_file c3ce26766k.txt
_cod_data_source_block i14000
_cod_depositor_comments
;
The following automatic conversions were performed:

'_symmetry_cell_setting' value 'Orthorhombic' changed to
'orthorhombic' according to
/home/saulius/struct/CIF-dictionaries/cif_core.dic dictionary named
'cif_core.dic' version 2.4.2 from
2011-04-26.

'_exptl_absorpt_correction_type' value 'multi_scan'
changed to 'multi-scan' according to
/home/saulius/struct/CIF-dictionaries/cif_core.dic dictionary named
'cif_core.dic' version 2.4.2 from 2011-04-26.

Automatic conversion script
Id: cif_fix_values 1891 2012-01-12 08:04:46Z andrius 

The following automatic conversions were performed:

'_exptl_crystal_density_meas' value 'not_measured' was changed to '?'
- the value is perceived as not measured.

Automatic conversion script
Id: cif_fix_values 3008 2015-01-20 13:52:24Z robertas 
;
_cod_original_cell_volume 1314.9(5)
_cod_original_sg_symbol_H-M P2(1)2(1)2(1)
_cod_database_code 7209636

loop_
_symmetry_equiv_pos_as_xyz
'x, y, z'
'-x+1/2, -y, z+1/2'
'-x, y+1/2, -z+1/2'
'x+1/2, -y+1/2, -z'

loop_
_atom_site_label
_atom_site_type_symbol
_atom_site_fract_x
_atom_site_fract_y
_atom_site_fract_z
_atom_site_U_iso_or_equiv
_atom_site_adp_type
_atom_site_occupancy
_atom_site_symmetry_multiplicity
_atom_site_calc_flag
_atom_site_refinement_flags
C1 C 0.3256(5) 0.2448(4) 0.3236(3) 0.0146(7) Uani 1 1 d .
C2 C 0.3247(5) 0.2341(4) 0.2212(3) 0.0147(8) Uani 1 1 d .
H2 H 0.2783 0.3109 0.1975 0.018 Uiso 1 1 calc R
O3 O 0.4082(4) 0.0513(3) 0.5498(2) 0.0187(6) Uani 1 1 d .
O1 O 0.4478(4) 0.2087(3) 0.3666(2) 0.0212(6) Uani 1 1 d .
O2 O 0.7017(4) 0.2104(3) 0.6384(2) 0.0210(6) Uani 1 1 d .
C9 C 0.2311(9) 0.0128(6) 0.2490(4) 0.0284(15) Uani 1 1 d .
H9A H 0.3324 -0.0275 0.2368 0.043 Uiso 1 1 calc R
H9B H 0.1436 -0.0432 0.2367 0.043 Uiso 1 1 calc R
H9C H 0.2275 0.0375 0.3116 0.043 Uiso 1 1 calc R
O5 O 0.3571(4) 0.3166(3) 0.5595(2) 0.0154(6) Uani 1 1 d .
O4 O 0.6494(4) 0.4019(3) 0.4755(2) 0.0220(7) Uani 1 1 d .
Tb1 Tb 0.578635(17) 0.201429(13) 0.501333(16) 0.01037(5) Uani 1 1 d .
C4 C 0.7086(5) 0.5979(4) 0.4086(3) 0.0137(7) Uani 1 1 d .
C7 C 0.7593(5) 0.4737(4) 0.4458(3) 0.0150(7) Uani 1 1 d .
C8 C 0.7560(9) 0.6923(5) 0.4785(4) 0.0380(13) Uani 1 1 d .
H8A H 0.7123 0.6691 0.5365 0.057 Uiso 1 1 calc R
H8B H 0.7141 0.7716 0.4612 0.057 Uiso 1 1 calc R
H8C H 0.8719 0.6964 0.4824 0.057 Uiso 1 1 calc R
C11 C 0.3383(6) 0.4309(4) 0.5760(3) 0.0195(9) Uani 1 1 d .
C6 C 0.4940(8) 0.2198(7) 0.1781(4) 0.0419(16) Uani 1 1 d .
H6A H 0.5757 0.2050 0.2242 0.050 Uiso 1 1 calc R
H6B H 0.5233 0.2929 0.1437 0.050 Uiso 1 1 calc R
C3 C 0.2149(7) 0.1274(5) 0.1881(4) 0.0285(11) Uani 1 1 d .
C5 C 0.5255(7) 0.6043(6) 0.3860(4) 0.0313(11) Uani 1 1 d .
H5A H 0.4620 0.6147 0.4410 0.038 Uiso 1 1 calc R
H5B H 0.4904 0.5296 0.3555 0.038 Uiso 1 1 calc R
O6 O 0.2068(4) 0.4841(3) 0.5604(3) 0.0268(8) Uani 1 1 d .
C10 C 0.0388(8) 0.1698(9) 0.1853(6) 0.053(2) Uani 1 1 d .
H10A H -0.0298 0.1007 0.1716 0.079 Uiso 1 1 calc R
H10B H 0.0262 0.2320 0.1393 0.079 Uiso 1 1 calc R
H10C H 0.0092 0.2036 0.2433 0.079 Uiso 1 1 calc R
H11 H 0.419(7) 0.475(5) 0.606(4) 0.016(13) Uiso 1 1 d .

loop_
_atom_site_aniso_label
_atom_site_aniso_U_11
_atom_site_aniso_U_22
_atom_site_aniso_U_33
_atom_site_aniso_U_23
_atom_site_aniso_U_13
_atom_site_aniso_U_12
C1 0.0158(19) 0.0180(18) 0.0098(16) -0.0019(14) -0.0026(14) 0.0003(15)
C2 0.0171(19) 0.0189(19) 0.0082(16) -0.0042(14) -0.0010(13) 0.0018(15)
O3 0.0135(14) 0.0167(14) 0.0259(16) 0.0058(12) -0.0004(13) -0.0026(12)
O1 0.0193(15) 0.0284(17) 0.0161(13) -0.0014(13) -0.0052(12) 0.0033(14)
O2 0.0195(15) 0.0304(17) 0.0130(13) -0.0015(13) -0.0034(11) -0.0036(14)
C9 0.038(4) 0.023(3) 0.0243(19) 0.0113(18) -0.002(2) -0.014(3)
O5 0.0098(12) 0.0182(15) 0.0182(13) -0.0024(12) -0.0007(10) -0.0004(11)
O4 0.0163(13) 0.0149(13) 0.035(2) 0.0077(12) 0.0071(12) 0.0002(12)
Tb1 0.00696(7) 0.01168(7) 0.01246(7) 0.00124(12) -0.00081(11) -0.00055(5)
C4 0.0117(16) 0.0124(16) 0.0168(18) 0.0031(15) 0.0011(14) 0.0013(14)
C7 0.0164(19) 0.0128(17) 0.0159(17) 0.0026(13) -0.0012(15) 0.0033(15)
C8 0.051(3) 0.030(2) 0.033(3) -0.001(2) -0.009(2) 0.004(3)
C11 0.0148(19) 0.018(2) 0.025(2) -0.0046(17) -0.0032(17) -0.0016(16)
C6 0.036(3) 0.063(4) 0.027(3) -0.016(3) 0.004(2) -0.017(3)
C3 0.025(2) 0.032(3) 0.028(2) -0.004(2) 0.001(2) -0.002(2)
C5 0.024(2) 0.040(3) 0.031(3) 0.006(2) 0.005(2) 0.005(2)
O6 0.0169(16) 0.0161(15) 0.047(2) -0.0051(15) -0.0061(15) 0.0013(13)
C10 0.028(3) 0.076(6) 0.055(4) -0.021(4) -0.007(3) 0.014(3)

loop_
_atom_type_symbol
_atom_type_description
_atom_type_scat_dispersion_real
_atom_type_scat_dispersion_imag
_atom_type_scat_source
C C 0.0033 0.0016 'International Tables Vol C Tables 4.2.6.8 and 6.1.1.4'
H H 0.0000 0.0000 'International Tables Vol C Tables 4.2.6.8 and 6.1.1.4'
O O 0.0106 0.0060 'International Tables Vol C Tables 4.2.6.8 and 6.1.1.4'
Tb Tb -0.1723 4.1537 'International Tables Vol C Tables 4.2.6.8 and 6.1.1.4'

loop_
_geom_angle_atom_site_label_1
_geom_angle_atom_site_label_2
_geom_angle_atom_site_label_3
_geom_angle
_geom_angle_site_symmetry_1
_geom_angle_site_symmetry_3
O1 C1 O2 123.2(4) . 4_456
O1 C1 C2 119.0(4) . .
O2 C1 C2 117.8(4) 4_456 .
C1 C2 C6 114.4(4) . .
C1 C2 C3 112.0(4) . .
C6 C2 C3 109.1(4) . .
C7 O3 Tb1 140.9(3) 4_456 .
C1 O1 Tb1 147.0(3) . .
C1 O2 Tb1 140.9(3) 4_556 .
C11 O5 Tb1 132.5(3) . .
C11 O5 Tb1 91.9(3) . 4_456
Tb1 O5 Tb1 122.94(13) . 4_456
C7 O4 Tb1 145.3(3) . .
O1 Tb1 O2 175.17(14) . .
O1 Tb1 O3 90.27(13) . .
O2 Tb1 O3 91.64(12) . .
O1 Tb1 O4 86.71(13) . .
O2 Tb1 O4 89.60(13) . .
O3 Tb1 O4 153.49(12) . .
O1 Tb1 O5 85.98(11) . .
O2 Tb1 O5 90.10(12) . .
O3 Tb1 O5 77.53(12) . .
O4 Tb1 O5 75.99(11) . .
O1 Tb1 O6 84.82(13) . 4_556
O2 Tb1 O6 99.92(14) . 4_556
O3 Tb1 O6 78.28(12) . 4_556
O4 Tb1 O6 127.51(12) . 4_556
O5 Tb1 O6 154.03(11) . 4_556
O1 Tb1 O5 97.42(11) . 4_556
O2 Tb1 O5 84.77(11) . 4_556
O3 Tb1 O5 129.40(11) . 4_556
O4 Tb1 O5 77.08(11) . 4_556
O5 Tb1 O5 152.61(5) . 4_556
O6 Tb1 O5 53.04(11) 4_556 4_556
O1 Tb1 C11 91.53(13) . 4_556
O2 Tb1 C11 92.33(14) . 4_556
O3 Tb1 C11 103.63(13) . 4_556
O4 Tb1 C11 102.77(13) . 4_556
O5 Tb1 C11 177.27(13) . 4_556
O6 Tb1 C11 26.28(12) 4_556 4_556
O5 Tb1 C11 26.76(12) 4_556 4_556
C8 C4 C7 106.5(4) . .
C8 C4 C5 111.8(4) . .
C7 C4 C5 112.8(4) . .
C8 C4 C3 111.9(4) . 3_655
C7 C4 C3 113.2(4) . 3_655
C5 C4 C3 100.8(4) . 3_655
O3 C7 O4 123.1(4) 4_556 .
O3 C7 C4 118.7(4) 4_556 .
O4 C7 C4 118.1(4) . .
O6 C11 O5 121.3(4) . .
O6 C11 Tb1 60.0(2) . 4_456
O5 C11 Tb1 61.4(2) . 4_456
C2 C6 C5 103.5(4) . 3_645
C10 C3 C9 110.0(6) . .
C10 C3 C2 110.0(5) . .
C9 C3 C2 111.5(5) . .
C10 C3 C4 114.5(5) . 3_645
C9 C3 C4 109.0(5) . 3_645
C2 C3 C4 101.5(4) . 3_645
C4 C5 C6 105.3(5) . 3_655
C11 O6 Tb1 93.8(3) . 4_456

loop_
_geom_bond_atom_site_label_1
_geom_bond_atom_site_label_2
_geom_bond_distance
_geom_bond_site_symmetry_2
C1 O1 1.254(5) .
C1 O2 1.263(5) 4_456
C1 C2 1.512(6) .
C2 C6 1.543(8) .
C2 C3 1.546(7) .
O3 C7 1.261(5) 4_456
O3 Tb1 2.264(3) .
O1 Tb1 2.259(3) .
O2 C1 1.263(5) 4_556
O2 Tb1 2.261(3) .
C9 C3 1.536(8) .
O5 C11 1.269(5) .
O5 Tb1 2.373(3) .
O5 Tb1 2.475(3) 4_456
O4 C7 1.272(5) .
O4 Tb1 2.278(3) .
Tb1 O6 2.445(3) 4_556
Tb1 O5 2.475(3) 4_556
Tb1 C11 2.818(5) 4_556
C4 C8 1.501(7) .
C4 C7 1.510(6) .
C4 C5 1.550(7) .
C4 C3 1.590(7) 3_655
C7 O3 1.261(5) 4_556
C11 O6 1.250(6) .
C11 Tb1 2.818(5) 4_456
C6 C5 1.574(9) 3_645
C3 C10 1.525(8) .
C3 C4 1.590(7) 3_645
C5 C6 1.574(9) 3_655
O6 Tb1 2.445(3) 4_456
